data_4102456
loop_
_publ_author_name
'Qi-Kui Liu'
'Jian-Ping Ma'
'Yu-Bin Dong'

_publ_section_title
;
 Adsorption and Separation of Reactive Aromatic Isomers and Generation and
 Stabilization of Their Radicals within Cadmium(II)-Triazole Metal-Organic
 Confined Space in a Single-Crystal-to-Single-Crystal Fashion
;
_journal_name_full 'Journal of the American Chemical Society'
_journal_page_first 7005
_journal_page_last 7017
_journal_paper_doi 10.1021/ja101807c
_journal_volume 132
_journal_year 2010
_chemical_formula_sum 'C60 H50 Cd Cl2 N14 O8'
_chemical_formula_weight 1278.44
_chemical_name_systematic
; 
 ? 
;
_space_group_IT_number 96
_symmetry_cell_setting tetragonal
_symmetry_space_group_name_Hall 'P 4nw 2abw'
_symmetry_space_group_name_H-M 'P 43 21 2'
_atom_sites_solution_hydrogens geom
_atom_sites_solution_primary direct
_atom_sites_solution_secondary difmap
_audit_creation_method SHELXL-97
_cell_angle_alpha 90.00
_cell_angle_beta 90.00
_cell_angle_gamma 90.00
_cell_formula_units_Z 4
_cell_length_a 15.8029(19)
_cell_length_b 15.8029(19)
_cell_length_c 21.845(5)
_cell_measurement_reflns_used 14333
_cell_measurement_temperature 123(2)
_cell_measurement_theta_max 28.286
_cell_measurement_theta_min 2.266
_cell_volume 5455.4(16)
_computing_cell_refinement 'Bruker SMART'
_computing_data_collection 'Bruker SMART'
_computing_data_reduction 'Bruker SAINT'
_computing_molecular_graphics 'Bruker SHELXTL'
_computing_publication_material 'Bruker SHELXTL'
_computing_structure_refinement 'SHELXL-97 (Sheldrick, 1997)'
_computing_structure_solution 'SHELXS-97 (Sheldrick, 1990)'
_diffrn_ambient_temperature 123(2)
_diffrn_measured_fraction_theta_full 0.969
_diffrn_measured_fraction_theta_max 0.969
_diffrn_measurement_device_type 'CCD area detector'
_diffrn_measurement_method 'phi and omega scans'
_diffrn_radiation_monochromator graphite
_diffrn_radiation_source 'fine-focus sealed tube'
_diffrn_radiation_type MoK\a
_diffrn_radiation_wavelength 0.71073
_diffrn_reflns_av_R_equivalents 0.0511
_diffrn_reflns_av_sigmaI/netI 0.0393
_diffrn_reflns_limit_h_max 19
_diffrn_reflns_limit_h_min -11
_diffrn_reflns_limit_k_max 19
_diffrn_reflns_limit_k_min -16
_diffrn_reflns_limit_l_max 22
_diffrn_reflns_limit_l_min -26
_diffrn_reflns_number 25068
_diffrn_reflns_theta_full 25.50
_diffrn_reflns_theta_max 25.50
_diffrn_reflns_theta_min 1.59
_exptl_absorpt_coefficient_mu 0.571
_exptl_absorpt_correction_T_max 0.9243
_exptl_absorpt_correction_T_min 0.8751
_exptl_absorpt_correction_type multi-scan
_exptl_absorpt_process_details sadabs
_exptl_crystal_colour red
_exptl_crystal_density_diffrn 1.557
_exptl_crystal_density_method 'not measured'
_exptl_crystal_description block
_exptl_crystal_F_000 2616
_exptl_crystal_size_max 0.24
_exptl_crystal_size_mid 0.18
_exptl_crystal_size_min 0.14
_refine_diff_density_max 0.729
_refine_diff_density_min -0.642
_refine_diff_density_rms 0.109
_refine_ls_abs_structure_details 'Flack H D (1983), Acta Cryst. A39, 876-881'
_refine_ls_abs_structure_Flack 0.00(4)
_refine_ls_extinction_method none
_refine_ls_goodness_of_fit_ref 1.081
_refine_ls_hydrogen_treatment constr
_refine_ls_matrix_type full
_refine_ls_number_parameters 347
_refine_ls_number_reflns 4846
_refine_ls_number_restraints 1
_refine_ls_restrained_S_all 1.081
_refine_ls_R_factor_all 0.0539
_refine_ls_R_factor_gt 0.0498
_refine_ls_shift/su_max 0.002
_refine_ls_shift/su_mean 0.000
_refine_ls_structure_factor_coef Fsqd
_refine_ls_weighting_details 'calc w=1/[\s^2^(Fo^2^)+(0.0898P)^2^+6.8002P] where P=(Fo^2^+2Fc^2^)/3'
_refine_ls_weighting_scheme calc
_refine_ls_wR_factor_gt 0.1353
_refine_ls_wR_factor_ref 0.1404
_reflns_number_gt 4487
_reflns_number_total 4846
_reflns_threshold_expression >2sigma(I)
_cod_data_source_file ja101807c_si_003_23.cif
_cod_data_source_block 9''
_cod_original_cell_volume 5455.4(15)
_cod_database_code 4102456

loop_
_symmetry_equiv_pos_as_xyz
'x, y, z'
'-x, -y, z+1/2'
'-y+1/2, x+1/2, z+3/4'
'y+1/2, -x+1/2, z+1/4'
'-x+1/2, y+1/2, -z+3/4'
'x+1/2, -y+1/2, -z+1/4'
'y, x, -z'
'-y, -x, -z+1/2'

loop_
_atom_site_label
_atom_site_type_symbol
_atom_site_fract_x
_atom_site_fract_y
_atom_site_fract_z
_atom_site_U_iso_or_equiv
_atom_site_adp_type
_atom_site_occupancy
_atom_site_symmetry_multiplicity
_atom_site_calc_flag
_atom_site_refinement_flags
C1 C 0.2469(4) 0.0360(3) 0.2842(3) 0.0339(13) Uani 1 1 d .
H1 H 0.2430 0.0054 0.3204 0.041 Uiso 1 1 calc R
C2 C 0.3130(3) 0.0921(3) 0.2773(3) 0.0302(12) Uani 1 1 d .
H2 H 0.3532 0.0968 0.3081 0.036 Uiso 1 1 calc R
C3 C 0.3205(3) 0.1410(3) 0.2261(3) 0.0295(12) Uani 1 1 d .
C4 C 0.2603(3) 0.1253(3) 0.1804(3) 0.0316(13) Uani 1 1 d .
H4 H 0.2635 0.1541 0.1433 0.038 Uiso 1 1 calc R
C5 C 0.1969(3) 0.0678(4) 0.1900(3) 0.0311(12) Uani 1 1 d .
H5 H 0.1577 0.0593 0.1589 0.037 Uiso 1 1 calc R
C6 C 0.3855(3) 0.2072(3) 0.2193(3) 0.0288(12) Uani 1 1 d .
C7 C 0.4585(3) 0.2069(4) 0.2551(3) 0.0395(14) Uani 1 1 d .
H7 H 0.4671 0.1636 0.2833 0.047 Uiso 1 1 calc R
C8 C 0.5175(4) 0.2692(4) 0.2494(4) 0.0461(15) Uani 1 1 d .
H8 H 0.5668 0.2662 0.2725 0.055 Uiso 1 1 calc R
C9 C 0.5060(4) 0.3361(4) 0.2105(3) 0.0360(13) Uani 1 1 d .
H9 H 0.5461 0.3791 0.2083 0.043 Uiso 1 1 calc R
C10 C 0.4329(3) 0.3391(3) 0.1739(2) 0.0249(10) Uani 1 1 d .
C11 C 0.3737(3) 0.2744(3) 0.1792(3) 0.0284(12) Uani 1 1 d .
H11 H 0.3251 0.2761 0.1552 0.034 Uiso 1 1 calc R
C12 C 0.4247(3) 0.4087(3) 0.1309(2) 0.0224(10) Uani 1 1 d .
C13 C 0.3738(3) 0.5048(3) 0.0696(2) 0.0227(10) Uani 1 1 d .
C14 C 0.3124(3) 0.5620(3) 0.0396(2) 0.0242(10) Uani 1 1 d .
C15 C 0.2830(3) 0.5457(4) -0.0191(2) 0.0285(12) Uani 1 1 d .
H15 H 0.3018 0.4985 -0.0405 0.034 Uiso 1 1 calc R
C16 C 0.2248(4) 0.6012(4) -0.0453(3) 0.0328(13) Uani 1 1 d .
H16 H 0.2058 0.5919 -0.0850 0.039 Uiso 1 1 calc R
C17 C 0.1953(3) 0.6699(3) -0.0126(2) 0.0278(12) Uani 1 1 d .
H17 H 0.1560 0.7062 -0.0304 0.033 Uiso 1 1 calc R
C18 C 0.2234(3) 0.6854(3) 0.0465(3) 0.0260(11) Uani 1 1 d .
C19 C 0.2829(3) 0.6299(3) 0.0713(3) 0.0259(11) Uani 1 1 d .
H19 H 0.3030 0.6396 0.1107 0.031 Uiso 1 1 calc R
C20 C 0.1928(3) 0.7577(3) 0.0841(2) 0.0275(12) Uani 1 1 d .
C21 C 0.1164(3) 0.7990(3) 0.0707(3) 0.0282(12) Uani 1 1 d .
H21 H 0.0865 0.7861 0.0352 0.034 Uiso 1 1 calc R
C22 C 0.0863(3) 0.8589(3) 0.1109(3) 0.0282(12) Uani 1 1 d .
H22 H 0.0358 0.8861 0.1014 0.034 Uiso 1 1 calc R
C23 C 0.2014(4) 0.8439(3) 0.1725(3) 0.0294(12) Uani 1 1 d .
H23 H 0.2318 0.8598 0.2071 0.035 Uiso 1 1 calc R
C24 C 0.2359(3) 0.7856(3) 0.1350(3) 0.0310(13) Uani 1 1 d .
H24 H 0.2894 0.7640 0.1437 0.037 Uiso 1 1 calc R
Cd1 Cd 0.559488(19) 0.559488(19) 0.0000 0.01998(16) Uani 1 2 d S
Cl1 Cl 0.37356(11) 0.62644(11) 0.2500 0.0592(6) Uani 1 2 d S
Cl2 Cl 0.27005(11) 0.27005(11) 0.0000 0.0696(8) Uani 1 2 d S
N1 N 0.1885(3) 0.0238(3) 0.2411(2) 0.0253(10) Uani 1 1 d .
N2 N 0.4883(3) 0.4457(3) 0.10449(19) 0.0251(9) Uani 1 1 d .
N3 N 0.4555(3) 0.5067(2) 0.0659(2) 0.0234(9) Uani 1 1 d .
N4 N 0.3510(2) 0.4441(3) 0.1099(2) 0.0280(9) Uani 1 1 d .
N5 N 0.2693(3) 0.4256(3) 0.1309(3) 0.0457(14) Uani 1 1 d .
H5A H 0.2414 0.4737 0.1364 0.069 Uiso 1 1 d R
H5C H 0.2427 0.3944 0.1029 0.069 Uiso 1 1 d R
N6 N 0.1256(3) 0.8804(3) 0.16305(19) 0.0258(9) Uani 1 1 d .
N7 N 0.0972(10) 0.4308(10) 0.9217(6) 0.185(6) Uiso 1 1 d D
H7A H 0.1281 0.4171 0.9525 0.222 Uiso 1 1 calc R
H7B H 0.1041 0.4057 0.8871 0.222 Uiso 1 1 calc R
C30 C 0.0398(7) 0.4900(7) 0.9273(4) 0.123(5) Uiso 1 1 d G
C29 C 0.0290(7) 0.5305(7) 0.9833(4) 0.162(7) Uiso 1 1 d GD
H29 H 0.0598 0.5129 1.0172 0.194 Uiso 1 1 calc R
C28 C -0.0279(9) 0.5972(8) 0.9884(6) 0.181(7) Uiso 1 1 d G
H28 H -0.0351 0.6243 1.0258 0.217 Uiso 1 1 calc R
C27 C -0.0739(8) 0.6235(7) 0.9376(8) 0.187(8) Uiso 1 1 d G
H27 H -0.1119 0.6681 0.9410 0.224 Uiso 1 1 calc R
C26 C -0.0630(9) 0.5830(9) 0.8817(7) 0.255(13) Uiso 1 1 d G
H26 H -0.0938 0.6006 0.8477 0.305 Uiso 1 1 calc R
C25 C -0.0062(9) 0.5162(9) 0.8765(4) 0.348(18) Uiso 1 1 d GD
H25 H 0.0011 0.4892 0.8391 0.418 Uiso 1 1 calc R
O1 O 0.3704(9) 0.5591(9) 0.2109(5) 0.080(4) Uani 0.50 1 d P
O2 O 0.4062(7) 0.6733(13) 0.1989(5) 0.228(9) Uani 1 1 d .
O3 O 0.3437(11) 0.7129(12) 0.2444(11) 0.127(6) Uiso 0.50 1 d P
O4 O 0.2347(5) 0.2363(4) 0.0529(2) 0.0785(17) Uani 1 1 d .
O5 O 0.3279(6) 0.3279(6) 0.0000 0.184(9) Uani 1 2 d S
O6 O 0.2221(14) 0.3550(7) 0.0060(10) 0.143(8) Uani 0.50 1 d P

loop_
_atom_site_aniso_label
_atom_site_aniso_U_11
_atom_site_aniso_U_22
_atom_site_aniso_U_33
_atom_site_aniso_U_23
_atom_site_aniso_U_13
_atom_site_aniso_U_12
C1 0.040(3) 0.028(3) 0.034(3) 0.002(2) -0.002(3) -0.004(2)
C2 0.025(3) 0.026(3) 0.039(3) 0.007(2) -0.003(2) -0.004(2)
C3 0.023(3) 0.023(3) 0.043(3) 0.000(2) -0.003(2) 0.003(2)
C4 0.027(3) 0.028(3) 0.040(3) 0.012(2) -0.005(3) -0.005(2)
C5 0.026(3) 0.029(3) 0.039(3) 0.002(3) -0.006(2) -0.001(2)
C6 0.024(3) 0.023(3) 0.040(3) 0.005(2) 0.000(2) -0.002(2)
C7 0.030(3) 0.033(3) 0.056(4) 0.017(3) -0.011(3) -0.003(2)
C8 0.027(3) 0.050(4) 0.061(4) 0.021(4) -0.015(3) -0.010(2)
C9 0.026(3) 0.032(3) 0.050(4) 0.008(3) -0.004(3) -0.007(2)
C10 0.021(2) 0.022(2) 0.031(3) 0.002(2) 0.007(2) 0.003(2)
C11 0.022(3) 0.025(3) 0.038(3) 0.002(2) -0.005(2) 0.003(2)
C12 0.017(2) 0.020(2) 0.031(3) -0.007(2) 0.0017(19) -0.0004(18)
C13 0.028(3) 0.016(2) 0.024(3) -0.002(2) 0.005(2) -0.0015(18)
C14 0.018(2) 0.020(2) 0.034(3) 0.003(2) 0.004(2) -0.0014(19)
C15 0.026(3) 0.030(3) 0.029(3) -0.007(2) 0.005(2) 0.004(2)
C16 0.030(3) 0.041(3) 0.027(3) -0.005(3) -0.002(2) 0.001(2)
C17 0.019(2) 0.033(3) 0.031(3) 0.002(2) -0.004(2) 0.004(2)
C18 0.020(2) 0.023(3) 0.035(3) -0.003(2) 0.000(2) 0.005(2)
C19 0.025(3) 0.025(3) 0.027(3) 0.001(2) -0.004(2) -0.001(2)
C20 0.032(3) 0.022(2) 0.028(3) 0.004(2) 0.002(2) 0.004(2)
C21 0.028(3) 0.030(3) 0.027(3) -0.005(2) -0.005(2) 0.004(2)
C22 0.020(2) 0.029(3) 0.035(3) 0.004(2) -0.002(2) 0.007(2)
C23 0.031(3) 0.028(3) 0.029(3) -0.006(2) -0.001(2) 0.003(2)
C24 0.027(3) 0.032(3) 0.034(3) -0.004(2) -0.008(2) 0.009(2)
Cd1 0.01632(17) 0.01632(17) 0.0273(3) -0.00037(16) 0.00037(16) -0.00163(18)
Cl1 0.0645(10) 0.0645(10) 0.0486(14) 0.0034(11) 0.0034(11) 0.0191(12)
Cl2 0.0762(12) 0.0762(12) 0.0565(16) 0.0251(13) -0.0251(13) -0.0388(15)
N1 0.019(2) 0.022(2) 0.035(3) -0.002(2) 0.0036(19) 0.0011(15)
N2 0.025(2) 0.021(2) 0.028(2) -0.002(2) 0.0037(18) -0.0007(18)
N3 0.025(2) 0.0165(18) 0.029(2) -0.0002(17) 0.0029(17) 0.0007(15)
N4 0.0187(19) 0.024(2) 0.042(3) 0.001(2) 0.0071(18) -0.0007(19)
N5 0.020(2) 0.041(3) 0.076(4) 0.026(3) 0.013(2) 0.004(2)
N6 0.024(2) 0.022(2) 0.031(2) -0.0008(19) 0.004(2) 0.0000(16)
O1 0.117(10) 0.080(8) 0.042(6) -0.047(6) -0.017(6) 0.022(8)
O2 0.105(7) 0.46(3) 0.121(8) 0.085(12) 0.016(7) 0.076(12)
O4 0.112(6) 0.081(4) 0.043(3) 0.010(3) -0.007(3) -0.020(3)
O5 0.215(13) 0.215(13) 0.122(11) -0.061(12) 0.061(12) -0.127(16)
O6 0.21(2) 0.029(6) 0.190(18) 0.035(9) -0.087(18) 0.001(8)

loop_
_atom_type_symbol
_atom_type_description
_atom_type_scat_dispersion_real
_atom_type_scat_dispersion_imag
_atom_type_scat_source
C C 0.0033 0.0016 'International Tables Vol C Tables 4.2.6.8 and 6.1.1.4'
H H 0.0000 0.0000 'International Tables Vol C Tables 4.2.6.8 and 6.1.1.4'
N N 0.0061 0.0033 'International Tables Vol C Tables 4.2.6.8 and 6.1.1.4'
O O 0.0106 0.0060 'International Tables Vol C Tables 4.2.6.8 and 6.1.1.4'
Cl Cl 0.1484 0.1585 'International Tables Vol C Tables 4.2.6.8 and 6.1.1.4'
Cd Cd -0.8075 1.2024 'International Tables Vol C Tables 4.2.6.8 and 6.1.1.4'

loop_
_geom_angle_atom_site_label_1
_geom_angle_atom_site_label_2
_geom_angle_atom_site_label_3
_geom_angle
_geom_angle_site_symmetry_1
_geom_angle_site_symmetry_3
N1 C1 C2 122.7(5) . .
N1 C1 H1 118.6 . .
C2 C1 H1 118.6 . .
C3 C2 C1 121.3(5) . .
C3 C2 H2 119.3 . .
C1 C2 H2 119.3 . .
C2 C3 C4 115.2(5) . .
C2 C3 C6 123.0(5) . .
C4 C3 C6 121.8(5) . .
C5 C4 C3 120.4(5) . .
C5 C4 H4 119.8 . .
C3 C4 H4 119.8 . .
N1 C5 C4 123.5(5) . .
N1 C5 H5 118.2 . .
C4 C5 H5 118.2 . .
C11 C6 C7 117.9(5) . .
C11 C6 C3 120.8(5) . .
C7 C6 C3 121.2(5) . .
C8 C7 C6 120.8(5) . .
C8 C7 H7 119.6 . .
C6 C7 H7 119.6 . .
C7 C8 C9 121.7(6) . .
C7 C8 H8 119.2 . .
C9 C8 H8 119.2 . .
C8 C9 C10 119.2(5) . .
C8 C9 H9 120.4 . .
C10 C9 H9 120.4 . .
C11 C10 C9 118.8(5) . .
C11 C10 C12 123.3(5) . .
C9 C10 C12 117.8(4) . .
C6 C11 C10 121.6(5) . .
C6 C11 H11 119.2 . .
C10 C11 H11 119.2 . .
N2 C12 N4 109.0(4) . .
N2 C12 C10 124.0(4) . .
N4 C12 C10 127.0(4) . .
N3 C13 N4 108.9(4) . .
N3 C13 C14 127.7(4) . .
N4 C13 C14 123.3(4) . .
C19 C14 C15 120.2(5) . .
C19 C14 C13 118.8(5) . .
C15 C14 C13 121.0(5) . .
C14 C15 C16 118.9(5) . .
C14 C15 H15 120.6 . .
C16 C15 H15 120.6 . .
C17 C16 C15 120.4(5) . .
C17 C16 H16 119.8 . .
C15 C16 H16 119.8 . .
C16 C17 C18 120.8(5) . .
C16 C17 H17 119.6 . .
C18 C17 H17 119.6 . .
C17 C18 C19 117.8(5) . .
C17 C18 C20 123.0(5) . .
C19 C18 C20 119.2(5) . .
C14 C19 C18 121.9(5) . .
C14 C19 H19 119.0 . .
C18 C19 H19 119.0 . .
C24 C20 C21 116.4(5) . .
C24 C20 C18 122.1(5) . .
C21 C20 C18 121.5(5) . .
C22 C21 C20 118.9(5) . .
C22 C21 H21 120.5 . .
C20 C21 H21 120.5 . .
N6 C22 C21 123.9(5) . .
N6 C22 H22 118.1 . .
C21 C22 H22 118.1 . .
N6 C23 C24 124.1(5) . .
N6 C23 H23 118.0 . .
C24 C23 H23 118.0 . .
C23 C24 C20 120.6(5) . .
C23 C24 H24 119.7 . .
C20 C24 H24 119.7 . .
N3 Cd1 N3 83.0(2) 7 .
N3 Cd1 N6 87.66(14) 7 3_654
N3 Cd1 N6 158.98(14) . 3_654
N3 Cd1 N6 158.98(14) 7 6_565
N3 Cd1 N6 87.66(14) . 6_565
N6 Cd1 N6 106.9(2) 3_654 6_565
N3 Cd1 N1 110.29(14) 7 3_554
N3 Cd1 N1 88.15(14) . 3_554
N6 Cd1 N1 77.49(15) 3_654 3_554
N6 Cd1 N1 88.08(15) 6_565 3_554
N3 Cd1 N1 88.15(14) 7 6
N3 Cd1 N1 110.29(14) . 6
N6 Cd1 N1 88.08(15) 3_654 6
N6 Cd1 N1 77.49(15) 6_565 6
N1 Cd1 N1 155.76(19) 3_554 6
O1 Cl1 O1 116.7(11) . 8_665
O1 Cl1 O2 85.9(9) . .
O1 Cl1 O2 100.9(8) 8_665 .
O1 Cl1 O2 100.9(8) . 8_665
O1 Cl1 O2 85.9(9) 8_665 8_665
O2 Cl1 O2 167.2(12) . 8_665
O1 Cl1 O3 132.0(10) . .
O1 Cl1 O3 105.8(10) 8_665 .
O2 Cl1 O3 64.2(10) . .
O2 Cl1 O3 103.6(10) 8_665 .
O1 Cl1 O3 105.8(10) . 8_665
O1 Cl1 O3 132.0(10) 8_665 8_665
O2 Cl1 O3 103.6(10) . 8_665
O2 Cl1 O3 64.2(10) 8_665 8_665
O3 Cl1 O3 52.8(14) . 8_665
O5 Cl2 O4 123.8(3) . 7
O5 Cl2 O4 123.8(3) . .
O4 Cl2 O4 112.5(5) 7 .
O5 Cl2 O6 74.5(7) . 7
O4 Cl2 O6 93.8(10) 7 7
O4 Cl2 O6 103.4(8) . 7
O5 Cl2 O6 74.5(7) . .
O4 Cl2 O6 103.4(8) 7 .
O4 Cl2 O6 93.8(10) . .
O6 Cl2 O6 149.0(15) 7 .
C5 N1 C1 116.7(5) . .
C5 N1 Cd1 115.9(3) . 4_455
C1 N1 Cd1 127.0(4) . 4_455
C12 N2 N3 107.1(4) . .
C13 N3 N2 108.7(4) . .
C13 N3 Cd1 138.4(4) . .
N2 N3 Cd1 111.1(3) . .
C13 N4 C12 106.4(4) . .
C13 N4 N5 127.4(4) . .
C12 N4 N5 126.0(4) . .
N4 N5 H5A 109.0 . .
N4 N5 H5C 109.1 . .
H5A N5 H5C 109.5 . .
C22 N6 C23 115.7(4) . .
C22 N6 Cd1 125.4(3) . 4_465
C23 N6 Cd1 116.2(3) . 4_465
C30 N7 H7A 120.0 . .
C30 N7 H7B 120.0 . .
H7A N7 H7B 120.0 . .
N7 C30 C29 119.8(4) . .
N7 C30 C25 120.0(4) . .
C29 C30 C25 120.0 . .
C30 C29 C28 120.0 . .
C30 C29 H29 120.0 . .
C28 C29 H29 120.0 . .
C27 C28 C29 120.0 . .
C27 C28 H28 120.0 . .
C29 C28 H28 120.0 . .
C28 C27 C26 120.0 . .
C28 C27 H27 120.0 . .
C26 C27 H27 120.0 . .
C25 C26 C27 120.0 . .
C25 C26 H26 120.0 . .
C27 C26 H26 120.0 . .
C26 C25 C30 120.0 . .
C26 C25 H25 120.0 . .
C30 C25 H25 120.0 . .
O3 O3 Cl1 63.6(7) 8_665 .
Cl2 O5 O6 59.5(6) . 7

loop_
_geom_bond_atom_site_label_1
_geom_bond_atom_site_label_2
_geom_bond_distance
_geom_bond_site_symmetry_2
C1 N1 1.333(7) .
C1 C2 1.378(8) .
C1 H1 0.9300 .
C2 C3 1.364(8) .
C2 H2 0.9300 .
C3 C4 1.401(8) .
C3 C6 1.474(7) .
C4 C5 1.369(7) .
C4 H4 0.9300 .
C5 N1 1.323(7) .
C5 H5 0.9300 .
C6 C11 1.390(8) .
C6 C7 1.394(8) .
C7 C8 1.361(8) .
C7 H7 0.9300 .
C8 C9 1.368(8) .
C8 H8 0.9300 .
C9 C10 1.405(8) .
C9 H9 0.9300 .
C10 C11 1.390(7) .
C10 C12 1.453(7) .
C11 H11 0.9300 .
C12 N2 1.298(6) .
C12 N4 1.371(6) .
C13 N3 1.294(7) .
C13 N4 1.350(7) .
C13 C14 1.480(7) .
C14 C19 1.359(8) .
C14 C15 1.387(8) .
C15 C16 1.394(8) .
C15 H15 0.9300 .
C16 C17 1.381(8) .
C16 H16 0.9300 .
C17 C18 1.386(8) .
C17 H17 0.9300 .
C18 C19 1.396(7) .
C18 C20 1.487(7) .
C19 H19 0.9300 .
C20 C24 1.378(8) .
C20 C21 1.404(7) .
C21 C22 1.377(8) .
C21 H21 0.9300 .
C22 N6 1.340(7) .
C22 H22 0.9300 .
C23 N6 1.346(7) .
C23 C24 1.348(8) .
C23 H23 0.9300 .
C24 H24 0.9300 .
Cd1 N3 2.339(4) 7
Cd1 N3 2.339(4) .
Cd1 N6 2.366(4) 3_654
Cd1 N6 2.366(4) 6_565
Cd1 N1 2.434(4) 3_554
Cd1 N1 2.434(4) 6
Cl1 O1 1.367(10) .
Cl1 O1 1.367(10) 8_665
Cl1 O2 1.436(14) .
Cl1 O2 1.436(13) 8_665
Cl1 O3 1.451(19) .
Cl1 O3 1.451(19) 8_665
Cl2 O5 1.294(14) .
Cl2 O4 1.390(5) 7
Cl2 O4 1.390(5) .
Cl2 O6 1.548(16) 7
Cl2 O6 1.548(16) .
N1 Cd1 2.434(4) 4_455
N2 N3 1.382(6) .
N4 N5 1.401(6) .
N5 H5A 0.8872 .
N5 H5C 0.8904 .
N6 Cd1 2.366(4) 4_465
N7 C30 1.309(17) .
N7 H7A 0.8600 .
N7 H7B 0.8600 .
C30 C29 1.3900 .
C30 C25 1.3900 .
C29 C28 1.3900 .
C29 H29 0.9300 .
C28 C27 1.3900 .
C28 H28 0.9300 .
C27 C26 1.3900 .
C27 H27 0.9300 .
C26 C25 1.3900 .
C26 H26 0.9300 .
C25 H25 0.9300 .
O3 O3 1.29(3) 8_665
O5 O6 1.73(2) 7

loop_
_geom_torsion_atom_site_label_1
_geom_torsion_atom_site_label_2
_geom_torsion_atom_site_label_3
_geom_torsion_atom_site_label_4
_geom_torsion
_geom_torsion_site_symmetry_1
_geom_torsion_site_symmetry_4
N1 C1 C2 C3 2.3(9) . .
C1 C2 C3 C4 -4.3(8) . .
C1 C2 C3 C6 174.3(6) . .
C2 C3 C4 C5 3.5(8) . .
C6 C3 C4 C5 -175.1(5) . .
C3 C4 C5 N1 -0.7(9) . .
C2 C3 C6 C11 -156.3(6) . .
C4 C3 C6 C11 22.3(9) . .
C2 C3 C6 C7 20.3(9) . .
C4 C3 C6 C7 -161.1(6) . .
C11 C6 C7 C8 -2.0(10) . .
C3 C6 C7 C8 -178.7(6) . .
C6 C7 C8 C9 2.8(12) . .
C7 C8 C9 C10 -2.3(11) . .
C8 C9 C10 C11 1.1(9) . .
C8 C9 C10 C12 -176.9(6) . .
C7 C6 C11 C10 0.8(9) . .
C3 C6 C11 C10 177.5(5) . .
C9 C10 C11 C6 -0.3(8) . .
C12 C10 C11 C6 177.5(5) . .
C11 C10 C12 N2 -147.1(5) . .
C9 C10 C12 N2 30.7(7) . .
C11 C10 C12 N4 30.7(8) . .
C9 C10 C12 N4 -151.5(5) . .
N3 C13 C14 C19 -95.0(6) . .
N4 C13 C14 C19 79.9(7) . .
N3 C13 C14 C15 87.1(7) . .
N4 C13 C14 C15 -97.9(6) . .
C19 C14 C15 C16 1.8(7) . .
C13 C14 C15 C16 179.6(5) . .
C14 C15 C16 C17 -1.8(8) . .
C15 C16 C17 C18 0.6(8) . .
C16 C17 C18 C19 0.6(8) . .
C16 C17 C18 C20 -179.1(5) . .
C15 C14 C19 C18 -0.6(8) . .
C13 C14 C19 C18 -178.4(5) . .
C17 C18 C19 C14 -0.6(8) . .
C20 C18 C19 C14 179.1(5) . .
C17 C18 C20 C24 -162.6(5) . .
C19 C18 C20 C24 17.8(8) . .
C17 C18 C20 C21 20.0(8) . .
C19 C18 C20 C21 -159.7(5) . .
C24 C20 C21 C22 -4.9(8) . .
C18 C20 C21 C22 172.6(5) . .
C20 C21 C22 N6 -0.4(9) . .
N6 C23 C24 C20 -1.8(9) . .
C21 C20 C24 C23 6.0(8) . .
C18 C20 C24 C23 -171.5(5) . .
C4 C5 N1 C1 -1.6(8) . .
C4 C5 N1 Cd1 172.2(5) . 4_455
C2 C1 N1 C5 0.8(8) . .
C2 C1 N1 Cd1 -172.2(4) . 4_455
N4 C12 N2 N3 0.3(5) . .
C10 C12 N2 N3 178.5(4) . .
N4 C13 N3 N2 0.2(5) . .
C14 C13 N3 N2 175.8(5) . .
N4 C13 N3 Cd1 162.8(4) . .
C14 C13 N3 Cd1 -21.6(8) . .
C12 N2 N3 C13 -0.4(5) . .
C12 N2 N3 Cd1 -168.1(3) . .
N3 Cd1 N3 C13 -68.4(5) 7 .
N6 Cd1 N3 C13 -4.2(8) 3_654 .
N6 Cd1 N3 C13 130.5(5) 6_565 .
N1 Cd1 N3 C13 42.3(5) 3_554 .
N1 Cd1 N3 C13 -153.8(5) 6 .
N3 Cd1 N3 N2 93.9(3) 7 .
N6 Cd1 N3 N2 158.1(4) 3_654 .
N6 Cd1 N3 N2 -67.2(3) 6_565 .
N1 Cd1 N3 N2 -155.4(3) 3_554 .
N1 Cd1 N3 N2 8.5(3) 6 .
N3 C13 N4 C12 0.0(5) . .
C14 C13 N4 C12 -175.8(5) . .
N3 C13 N4 N5 174.6(5) . .
C14 C13 N4 N5 -1.2(8) . .
N2 C12 N4 C13 -0.2(5) . .
C10 C12 N4 C13 -178.3(5) . .
N2 C12 N4 N5 -175.0(5) . .
C10 C12 N4 N5 7.0(9) . .
C21 C22 N6 C23 4.7(8) . .
C21 C22 N6 Cd1 -155.9(4) . 4_465
C24 C23 N6 C22 -3.6(8) . .
C24 C23 N6 Cd1 158.8(5) . 4_465
N7 C30 C29 C28 175.6(13) . .
C25 C30 C29 C28 0.0 . .
C30 C29 C28 C27 0.0 . .
C29 C28 C27 C26 0.0 . .
C28 C27 C26 C25 0.0 . .
C27 C26 C25 C30 0.0 . .
N7 C30 C25 C26 -175.6(13) . .
C29 C30 C25 C26 0.0 . .
O1 Cl1 O3 O3 77(2) . 8_665
O1 Cl1 O3 O3 -131.2(18) 8_665 8_665
O2 Cl1 O3 O3 134(2) . 8_665
O2 Cl1 O3 O3 -42(2) 8_665 8_665
O4 Cl2 O5 O6 -84.0(10) 7 7
O4 Cl2 O5 O6 96.0(10) . 7
O6 Cl2 O5 O6 180.0 . 7
